data_4324084
loop_
_publ_author_name
'Holger Braunschweig'
'Qing Ye'
'Krzysztof Radacki'
'Peter Brenner'
'Gernot Frenking'
'Susmita De'

_publ_contact_author_address
; Institut fuer Anorganische Chemie
Universitaet Wuerzburg
Am Hubland
97074 Wuerzburg, Germany
;
_publ_contact_author_email H.Braunschweig@mail.uni-wuerzburg.de
_publ_contact_author_fax +49-931-8884623
_publ_contact_author_name 'Prof. Dr. Holger Braunschweig'
_publ_contact_author_phone +49-931-8885260
_publ_section_title
;
 Borylene-Based Functionalization of Iron-Alkynyl-\s-Complexes and
 Stepwise Reversible Metal-Boryl-to-Borirene Transformation: Synthesis,
 Characterization, and Density Functional Theory Studies
;
_journal_name_full 'Inorganic Chemistry'
_journal_page_first 62
_journal_page_last 71
_journal_paper_doi 10.1021/ic1010874
_journal_volume 50
_journal_year 2011
_chemical_formula_moiety 'C28 H47 B Fe N O P Si2'
_chemical_formula_sum 'C28 H47 B Fe N O P Si2'
_chemical_formula_weight 567.48
_chemical_name_common
;
?
;
_chemical_name_systematic
; 
?
;
_space_group_IT_number 2
_symmetry_cell_setting triclinic
_symmetry_space_group_name_Hall '-P 1'
_symmetry_space_group_name_H-M 'P -1'
_atom_sites_solution_hydrogens geom
_atom_sites_solution_primary direct
_atom_sites_solution_secondary difmap
_audit_creation_method SHELXL-97
_cell_angle_alpha 92.142(2)
_cell_angle_beta 98.880(2)
_cell_angle_gamma 109.052(2)
_cell_formula_units_Z 2
_cell_length_a 8.9941(5)
_cell_length_b 11.8876(6)
_cell_length_c 15.4367(8)
_cell_measurement_reflns_used 9448
_cell_measurement_temperature 100(2)
_cell_measurement_theta_max 26.35
_cell_measurement_theta_min 2.43
_cell_volume 1534.54(14)
_computing_cell_refinement 'Saint+ ver. 7.53A (Bruker AXS)'
_computing_data_collection 'APEX2 ver. 2008.3 (Bruker AXS)'
_computing_data_reduction 'Saint+ ver. 7.53A (Bruker AXS)'
_computing_molecular_graphics 'XP ver. 5.1 (Bruker AXS, 1998)'
_computing_publication_material 'SHELXL-97 (Sheldrick, 2008)'
_computing_structure_refinement 'SHELXL-97 (Sheldrick, 2008)'
_computing_structure_solution 'SHELXS-97 (Sheldrick, 2008)'
_diffrn_ambient_temperature 100(2)
_diffrn_measured_fraction_theta_full 0.997
_diffrn_measured_fraction_theta_max 0.995
_diffrn_measurement_device_type 'Bruker APEX-II CCD'
_diffrn_measurement_method '\f and \w scans'
_diffrn_radiation_monochromator 'multi-layer mirror'
_diffrn_radiation_source 'rotating anode'
_diffrn_radiation_type MoK\a
_diffrn_radiation_wavelength 0.71073
_diffrn_reflns_av_R_equivalents 0.0362
_diffrn_reflns_av_sigmaI/netI 0.0255
_diffrn_reflns_limit_h_max 11
_diffrn_reflns_limit_h_min -11
_diffrn_reflns_limit_k_max 14
_diffrn_reflns_limit_k_min -14
_diffrn_reflns_limit_l_max 19
_diffrn_reflns_limit_l_min -18
_diffrn_reflns_number 31401
_diffrn_reflns_theta_full 26.00
_diffrn_reflns_theta_max 26.38
_diffrn_reflns_theta_min 1.34
_exptl_absorpt_coefficient_mu 0.643
_exptl_absorpt_correction_T_max 0.7454
_exptl_absorpt_correction_T_min 0.6532
_exptl_absorpt_correction_type multi-scan
_exptl_absorpt_process_details 'Sadabs 2008/1 (Brucker 2008)'
_exptl_crystal_colour yellow
_exptl_crystal_density_diffrn 1.228
_exptl_crystal_density_method 'not measured'
_exptl_crystal_description plate
_exptl_crystal_F_000 608
_exptl_crystal_size_max 0.60
_exptl_crystal_size_mid 0.20
_exptl_crystal_size_min 0.10
_refine_diff_density_max 0.989
_refine_diff_density_min -0.409
_refine_diff_density_rms 0.058
_refine_ls_extinction_method none
_refine_ls_goodness_of_fit_ref 1.050
_refine_ls_hydrogen_treatment constr
_refine_ls_matrix_type full
_refine_ls_number_parameters 330
_refine_ls_number_reflns 6248
_refine_ls_number_restraints 0
_refine_ls_restrained_S_all 1.050
_refine_ls_R_factor_all 0.0343
_refine_ls_R_factor_gt 0.0306
_refine_ls_shift/su_max 0.002
_refine_ls_shift/su_mean 0.000
_refine_ls_structure_factor_coef Fsqd
_refine_ls_weighting_details 'calc w=1/[\s^2^(Fo^2^)+(0.0412P)^2^+0.9772P] where P=(Fo^2^+2Fc^2^)/3'
_refine_ls_weighting_scheme calc
_refine_ls_wR_factor_gt 0.0804
_refine_ls_wR_factor_ref 0.0833
_reflns_number_gt 5703
_reflns_number_total 6248
_reflns_threshold_expression >2sigma(I)
_cod_data_source_file ic1010874_si_002_4.cif
_cod_data_source_block 7
_cod_database_code 4324084

loop_
_symmetry_equiv_pos_as_xyz
'x, y, z'
'-x, -y, -z'

loop_
_atom_site_label
_atom_site_type_symbol
_atom_site_fract_x
_atom_site_fract_y
_atom_site_fract_z
_atom_site_U_iso_or_equiv
_atom_site_adp_type
_atom_site_occupancy
_atom_site_symmetry_multiplicity
_atom_site_calc_flag
_atom_site_refinement_flags
_atom_site_disorder_assembly
_atom_site_disorder_group
Fe1 Fe 0.18491(3) 0.401047(19) 0.772893(14) 0.01393(7) Uani 1 1 d . . .
C1 C 0.3588(2) 0.38148(15) 0.82529(11) 0.0198(3) Uani 1 1 d . . .
O1 O 0.47922(15) 0.37742(12) 0.86274(9) 0.0309(3) Uani 1 1 d . . .
C1_1 C 0.1262(2) 0.45717(14) 0.89164(11) 0.0177(3) Uani 1 1 d . . .
C2_1 C -0.01665(19) 0.40600(14) 0.82834(11) 0.0162(3) Uani 1 1 d . . .
C3_1 C -0.00337(19) 0.47381(14) 0.75423(11) 0.0173(3) Uani 1 1 d . . .
C4_1 C 0.14754(19) 0.56926(14) 0.77210(11) 0.0180(3) Uani 1 1 d . . .
C5_1 C 0.22847(19) 0.55831(14) 0.85645(11) 0.0180(3) Uani 1 1 d . . .
C6_1 C 0.1571(2) 0.42248(16) 0.98330(11) 0.0237(4) Uani 1 1 d . . .
H6A_1 H 0.1312 0.4751 1.0245 0.036 Uiso 1 1 calc R . .
H6B_1 H 0.2700 0.4302 0.9993 0.036 Uiso 1 1 calc R . .
H6C_1 H 0.0903 0.3395 0.9860 0.036 Uiso 1 1 calc R . .
C7_1 C -0.1612(2) 0.30506(15) 0.84250(12) 0.0230(4) Uani 1 1 d . . .
H7A_1 H -0.1271 0.2506 0.8806 0.035 Uiso 1 1 calc R . .
H7B_1 H -0.2193 0.2614 0.7856 0.035 Uiso 1 1 calc R . .
H7C_1 H -0.2311 0.3374 0.8705 0.035 Uiso 1 1 calc R . .
C8_1 C -0.1347(2) 0.46215(16) 0.67773(12) 0.0237(4) Uani 1 1 d . . .
H8A_1 H -0.1813 0.3785 0.6529 0.036 Uiso 1 1 calc R . .
H8B_1 H -0.0909 0.5123 0.6325 0.036 Uiso 1 1 calc R . .
H8C_1 H -0.2176 0.4880 0.6979 0.036 Uiso 1 1 calc R . .
C9_1 C 0.1978(2) 0.67193(15) 0.71702(12) 0.0240(4) Uani 1 1 d . . .
H9A_1 H 0.1420 0.7282 0.7275 0.036 Uiso 1 1 calc R . .
H9B_1 H 0.1707 0.6418 0.6546 0.036 Uiso 1 1 calc R . .
H9C_1 H 0.3134 0.7128 0.7330 0.036 Uiso 1 1 calc R . .
C10_1 C 0.3872(2) 0.64083(15) 0.90501(12) 0.0245(4) Uani 1 1 d . . .
H10A_1 H 0.4493 0.6854 0.8629 0.037 Uiso 1 1 calc R . .
H10B_1 H 0.4458 0.5939 0.9366 0.037 Uiso 1 1 calc R . .
H10C_1 H 0.3698 0.6970 0.9472 0.037 Uiso 1 1 calc R . .
P1_2 P 0.27446(5) 0.40995(4) 0.64933(3) 0.01902(10) Uani 1 1 d . . .
C1_2 C 0.4532(2) 0.53777(17) 0.64389(13) 0.0304(4) Uani 1 1 d . . .
H1A_2 H 0.4874 0.5305 0.5873 0.046 Uiso 1 1 calc R . .
H1B_2 H 0.5392 0.5392 0.6919 0.046 Uiso 1 1 calc R . .
H1C_2 H 0.4288 0.6120 0.6496 0.046 Uiso 1 1 calc R . .
C2_2 C 0.1453(2) 0.41534(17) 0.54709(11) 0.0265(4) Uani 1 1 d . . .
H2A_2 H 0.1981 0.4087 0.4971 0.040 Uiso 1 1 calc R . .
H2B_2 H 0.1246 0.4913 0.5486 0.040 Uiso 1 1 calc R . .
H2C_2 H 0.0440 0.3489 0.5407 0.040 Uiso 1 1 calc R . .
C3_2 C 0.3456(2) 0.28847(17) 0.61991(12) 0.0263(4) Uani 1 1 d . . .
H3A_2 H 0.2565 0.2125 0.6111 0.039 Uiso 1 1 calc R . .
H3B_2 H 0.4292 0.2846 0.6674 0.039 Uiso 1 1 calc R . .
H3C_2 H 0.3892 0.3032 0.5654 0.039 Uiso 1 1 calc R . .
C1_3 C 0.07126(18) 0.22901(14) 0.73900(10) 0.0151(3) Uani 1 1 d . . .
C2_3 C -0.04929(19) 0.14984(14) 0.67786(10) 0.0163(3) Uani 1 1 d . . .
C3_3 C -0.15706(19) 0.14091(14) 0.59375(11) 0.0174(3) Uani 1 1 d . . .
C4_3 C -0.1144(2) 0.10890(15) 0.51558(11) 0.0221(4) Uani 1 1 d . . .
H4_3 H -0.0156 0.0953 0.5177 0.027 Uiso 1 1 calc R . .
C5_3 C -0.2138(2) 0.09647(16) 0.43471(12) 0.0269(4) Uani 1 1 d . . .
H5_3 H -0.1824 0.0747 0.3823 0.032 Uiso 1 1 calc R . .
C6_3 C -0.3580(2) 0.11569(17) 0.43045(12) 0.0289(4) Uani 1 1 d . . .
H6_3 H -0.4255 0.1083 0.3752 0.035 Uiso 1 1 calc R . .
C7_3 C -0.4035(2) 0.14581(17) 0.50739(13) 0.0298(4) Uani 1 1 d . . .
H7_3 H -0.5031 0.1583 0.5048 0.036 Uiso 1 1 calc R . .
C8_3 C -0.3045(2) 0.15788(16) 0.58851(12) 0.0237(4) Uani 1 1 d . . .
H8_3 H -0.3377 0.1778 0.6408 0.028 Uiso 1 1 calc R . .
B1 B 0.0257(2) 0.09733(16) 0.74970(12) 0.0157(3) Uani 1 1 d . . .
N1 N 0.03222(16) -0.00780(12) 0.79163(9) 0.0158(3) Uani 1 1 d . . .
Si1_4 Si 0.20423(5) 0.01730(4) 0.87066(3) 0.01718(11) Uani 1 1 d . . .
C1_4 C 0.2160(2) 0.13567(16) 0.95631(12) 0.0253(4) Uani 1 1 d . . .
H1A_4 H 0.2097 0.2069 0.9282 0.038 Uiso 1 1 calc R . .
H1B_4 H 0.3175 0.1560 0.9975 0.038 Uiso 1 1 calc R . .
H1C_4 H 0.1270 0.1065 0.9884 0.038 Uiso 1 1 calc R . .
C2_4 C 0.3817(2) 0.06723(19) 0.81506(13) 0.0292(4) Uani 1 1 d . . .
H2A_4 H 0.3814 0.0011 0.7750 0.044 Uiso 1 1 calc R . .
H2B_4 H 0.4796 0.0920 0.8595 0.044 Uiso 1 1 calc R . .
H2C_4 H 0.3775 0.1348 0.7815 0.044 Uiso 1 1 calc R . .
C3_4 C 0.2095(2) -0.11716(17) 0.92814(13) 0.0320(4) Uani 1 1 d . . .
H3A_4 H 0.1241 -0.1392 0.9633 0.048 Uiso 1 1 calc R . .
H3B_4 H 0.3132 -0.0990 0.9669 0.048 Uiso 1 1 calc R . .
H3C_4 H 0.1940 -0.1838 0.8844 0.048 Uiso 1 1 calc R . .
Si2_5 Si -0.14638(5) -0.12749(4) 0.76059(3) 0.01579(10) Uani 1 1 d . . .
C1_5 C -0.1539(2) -0.26138(15) 0.82151(11) 0.0219(4) Uani 1 1 d . . .
H1A_5 H -0.0687 -0.2909 0.8094 0.033 Uiso 1 1 calc R . .
H1B_5 H -0.2578 -0.3241 0.8023 0.033 Uiso 1 1 calc R . .
H1C_5 H -0.1390 -0.2394 0.8849 0.033 Uiso 1 1 calc R . .
C2_5 C -0.1827(2) -0.17531(16) 0.64012(11) 0.0241(4) Uani 1 1 d . . .
H2A_5 H -0.1809 -0.1067 0.6065 0.036 Uiso 1 1 calc R . .
H2B_5 H -0.2872 -0.2382 0.6236 0.036 Uiso 1 1 calc R . .
H2C_5 H -0.0991 -0.2061 0.6271 0.036 Uiso 1 1 calc R . .
C3_5 C -0.3133(2) -0.07762(16) 0.78487(12) 0.0243(4) Uani 1 1 d . . .
H3A_5 H -0.2931 -0.0489 0.8473 0.036 Uiso 1 1 calc R . .
H3B_5 H -0.4140 -0.1449 0.7712 0.036 Uiso 1 1 calc R . .
H3C_5 H -0.3204 -0.0129 0.7488 0.036 Uiso 1 1 calc R . .

loop_
_atom_site_aniso_label
_atom_site_aniso_U_11
_atom_site_aniso_U_22
_atom_site_aniso_U_33
_atom_site_aniso_U_23
_atom_site_aniso_U_13
_atom_site_aniso_U_12
Fe1 0.01394(12) 0.01394(12) 0.01289(12) 0.00034(9) 0.00095(9) 0.00406(9)
C1 0.0223(8) 0.0178(8) 0.0184(8) -0.0024(6) 0.0034(7) 0.0059(7)
O1 0.0214(6) 0.0372(8) 0.0330(7) -0.0021(6) -0.0066(5) 0.0142(6)
C1_1 0.0219(8) 0.0171(8) 0.0162(8) -0.0002(6) 0.0031(6) 0.0097(7)
C2_1 0.0177(8) 0.0149(7) 0.0179(8) -0.0003(6) 0.0054(6) 0.0073(6)
C3_1 0.0186(8) 0.0161(8) 0.0172(8) 0.0003(6) 0.0014(6) 0.0066(6)
C4_1 0.0208(8) 0.0153(8) 0.0184(8) 0.0014(6) 0.0026(6) 0.0073(6)
C5_1 0.0196(8) 0.0146(8) 0.0197(8) -0.0016(6) 0.0011(6) 0.0071(6)
C6_1 0.0343(10) 0.0239(9) 0.0164(8) 0.0011(7) 0.0041(7) 0.0148(8)
C7_1 0.0219(8) 0.0213(9) 0.0249(9) 0.0001(7) 0.0087(7) 0.0040(7)
C8_1 0.0220(8) 0.0249(9) 0.0226(9) 0.0009(7) -0.0028(7) 0.0087(7)
C9_1 0.0279(9) 0.0188(8) 0.0255(9) 0.0059(7) 0.0054(7) 0.0073(7)
C10_1 0.0228(9) 0.0187(8) 0.0271(9) -0.0032(7) -0.0042(7) 0.0051(7)
P1_2 0.0194(2) 0.0197(2) 0.0163(2) 0.00082(16) 0.00415(16) 0.00392(17)
C1_2 0.0256(9) 0.0280(10) 0.0332(10) 0.0012(8) 0.0134(8) -0.0004(8)
C2_2 0.0334(10) 0.0273(9) 0.0165(8) 0.0034(7) 0.0032(7) 0.0076(8)
C3_2 0.0300(9) 0.0275(9) 0.0249(9) 0.0005(7) 0.0118(8) 0.0116(8)
C1_3 0.0143(7) 0.0197(8) 0.0124(7) 0.0008(6) 0.0031(6) 0.0070(6)
C2_3 0.0163(7) 0.0168(8) 0.0156(8) -0.0002(6) 0.0030(6) 0.0055(6)
C3_3 0.0192(8) 0.0115(7) 0.0174(8) 0.0019(6) -0.0013(6) 0.0019(6)
C4_3 0.0220(8) 0.0220(9) 0.0183(8) 0.0010(7) 0.0010(7) 0.0032(7)
C5_3 0.0313(10) 0.0258(9) 0.0156(8) 0.0024(7) 0.0012(7) 0.0001(8)
C6_3 0.0313(10) 0.0258(9) 0.0197(9) 0.0044(7) -0.0094(7) 0.0025(8)
C7_3 0.0249(9) 0.0284(10) 0.0320(10) -0.0016(8) -0.0089(8) 0.0101(8)
C8_3 0.0244(9) 0.0229(9) 0.0215(9) -0.0023(7) -0.0019(7) 0.0082(7)
B1 0.0142(8) 0.0185(9) 0.0142(8) -0.0007(7) 0.0022(7) 0.0053(7)
N1 0.0172(6) 0.0138(6) 0.0149(6) -0.0004(5) -0.0009(5) 0.0052(5)
Si1_4 0.0195(2) 0.0170(2) 0.0146(2) -0.00216(17) -0.00254(17) 0.00860(18)
C1_4 0.0314(9) 0.0235(9) 0.0189(8) -0.0034(7) 0.0010(7) 0.0085(7)
C2_4 0.0206(9) 0.0394(11) 0.0281(10) -0.0035(8) 0.0006(7) 0.0129(8)
C3_4 0.0389(11) 0.0239(9) 0.0296(10) 0.0000(8) -0.0117(8) 0.0141(8)
Si2_5 0.0181(2) 0.0150(2) 0.0124(2) 0.00035(16) 0.00135(16) 0.00388(17)
C1_5 0.0277(9) 0.0170(8) 0.0191(8) 0.0014(6) 0.0026(7) 0.0056(7)
C2_5 0.0282(9) 0.0205(9) 0.0157(8) -0.0008(7) 0.0015(7) -0.0011(7)
C3_5 0.0201(8) 0.0274(9) 0.0261(9) 0.0073(7) 0.0053(7) 0.0077(7)

loop_
_atom_type_symbol
_atom_type_description
_atom_type_scat_dispersion_real
_atom_type_scat_dispersion_imag
_atom_type_scat_source
C C 0.0033 0.0016 'International Tables Vol C Tables 4.2.6.8 and 6.1.1.4'
H H 0.0000 0.0000 'International Tables Vol C Tables 4.2.6.8 and 6.1.1.4'
B B 0.0013 0.0007 'International Tables Vol C Tables 4.2.6.8 and 6.1.1.4'
N N 0.0061 0.0033 'International Tables Vol C Tables 4.2.6.8 and 6.1.1.4'
O O 0.0106 0.0060 'International Tables Vol C Tables 4.2.6.8 and 6.1.1.4'
Si Si 0.0817 0.0704 'International Tables Vol C Tables 4.2.6.8 and 6.1.1.4'
P P 0.1023 0.0942 'International Tables Vol C Tables 4.2.6.8 and 6.1.1.4'
Fe Fe 0.3463 0.8444 'International Tables Vol C Tables 4.2.6.8 and 6.1.1.4'

loop_
_geom_angle_atom_site_label_1
_geom_angle_atom_site_label_2
_geom_angle_atom_site_label_3
_geom_angle
_geom_angle_site_symmetry_1
_geom_angle_site_symmetry_3
_geom_angle_publ_flag
C1 Fe1 C1_3 94.49(7) . . ?
C1 Fe1 C5_1 91.70(7) . . ?
C1_3 Fe1 C5_1 150.55(7) . . ?
C1 Fe1 C1_1 94.04(7) . . ?
C1_3 Fe1 C1_1 111.16(6) . . ?
C5_1 Fe1 C1_1 39.58(6) . . ?
C1 Fe1 C3_1 157.05(7) . . ?
C1_3 Fe1 C3_1 102.62(6) . . ?
C5_1 Fe1 C3_1 65.96(6) . . ?
C1_1 Fe1 C3_1 65.65(6) . . ?
C1 Fe1 C4_1 123.84(7) . . ?
C1_3 Fe1 C4_1 141.37(6) . . ?
C5_1 Fe1 C4_1 39.08(6) . . ?
C1_1 Fe1 C4_1 65.73(6) . . ?
C3_1 Fe1 C4_1 39.39(6) . . ?
C1 Fe1 C2_1 128.28(7) . . ?
C1_3 Fe1 C2_1 87.97(6) . . ?
C5_1 Fe1 C2_1 65.92(6) . . ?
C1_1 Fe1 C2_1 39.08(6) . . ?
C3_1 Fe1 C2_1 38.95(6) . . ?
C4_1 Fe1 C2_1 65.60(6) . . ?
C1 Fe1 P1_2 89.40(6) . . ?
C1_3 Fe1 P1_2 87.97(5) . . ?
C5_1 Fe1 P1_2 120.90(5) . . ?
C1_1 Fe1 P1_2 160.18(5) . . ?
C3_1 Fe1 P1_2 106.21(5) . . ?
C4_1 Fe1 P1_2 96.24(5) . . ?
C2_1 Fe1 P1_2 142.31(5) . . ?
O1 C1 Fe1 174.83(15) . . ?
C2_1 C1_1 C5_1 107.98(14) . . ?
C2_1 C1_1 C6_1 126.36(15) . . ?
C5_1 C1_1 C6_1 125.24(15) . . ?
C2_1 C1_1 Fe1 70.87(9) . . ?
C5_1 C1_1 Fe1 70.00(9) . . ?
C6_1 C1_1 Fe1 130.49(11) . . ?
C3_1 C2_1 C1_1 108.12(14) . . ?
C3_1 C2_1 C7_1 126.57(15) . . ?
C1_1 C2_1 C7_1 125.07(15) . . ?
C3_1 C2_1 Fe1 70.13(9) . . ?
C1_1 C2_1 Fe1 70.06(9) . . ?
C7_1 C2_1 Fe1 129.79(11) . . ?
C2_1 C3_1 C4_1 108.11(14) . . ?
C2_1 C3_1 C8_1 126.03(15) . . ?
C4_1 C3_1 C8_1 125.02(15) . . ?
C2_1 C3_1 Fe1 70.92(9) . . ?
C4_1 C3_1 Fe1 70.55(9) . . ?
C8_1 C3_1 Fe1 132.35(12) . . ?
C5_1 C4_1 C3_1 107.96(14) . . ?
C5_1 C4_1 C9_1 126.38(15) . . ?
C3_1 C4_1 C9_1 125.06(15) . . ?
C5_1 C4_1 Fe1 69.99(9) . . ?
C3_1 C4_1 Fe1 70.06(9) . . ?
C9_1 C4_1 Fe1 132.39(12) . . ?
C4_1 C5_1 C1_1 107.81(14) . . ?
C4_1 C5_1 C10_1 127.40(15) . . ?
C1_1 C5_1 C10_1 124.66(15) . . ?
C4_1 C5_1 Fe1 70.94(9) . . ?
C1_1 C5_1 Fe1 70.42(9) . . ?
C10_1 C5_1 Fe1 127.33(12) . . ?
C1_1 C6_1 H6A_1 109.5 . . ?
C1_1 C6_1 H6B_1 109.5 . . ?
H6A_1 C6_1 H6B_1 109.5 . . ?
C1_1 C6_1 H6C_1 109.5 . . ?
H6A_1 C6_1 H6C_1 109.5 . . ?
H6B_1 C6_1 H6C_1 109.5 . . ?
C2_1 C7_1 H7A_1 109.5 . . ?
C2_1 C7_1 H7B_1 109.5 . . ?
H7A_1 C7_1 H7B_1 109.5 . . ?
C2_1 C7_1 H7C_1 109.5 . . ?
H7A_1 C7_1 H7C_1 109.5 . . ?
H7B_1 C7_1 H7C_1 109.5 . . ?
C3_1 C8_1 H8A_1 109.5 . . ?
C3_1 C8_1 H8B_1 109.5 . . ?
H8A_1 C8_1 H8B_1 109.5 . . ?
C3_1 C8_1 H8C_1 109.5 . . ?
H8A_1 C8_1 H8C_1 109.5 . . ?
H8B_1 C8_1 H8C_1 109.5 . . ?
C4_1 C9_1 H9A_1 109.5 . . ?
C4_1 C9_1 H9B_1 109.5 . . ?
H9A_1 C9_1 H9B_1 109.5 . . ?
C4_1 C9_1 H9C_1 109.5 . . ?
H9A_1 C9_1 H9C_1 109.5 . . ?
H9B_1 C9_1 H9C_1 109.5 . . ?
C5_1 C10_1 H10A_1 109.5 . . ?
C5_1 C10_1 H10B_1 109.5 . . ?
H10A_1 C10_1 H10B_1 109.5 . . ?
C5_1 C10_1 H10C_1 109.5 . . ?
H10A_1 C10_1 H10C_1 109.5 . . ?
H10B_1 C10_1 H10C_1 109.5 . . ?
C2_2 P1_2 C3_2 101.92(9) . . ?
C2_2 P1_2 C1_2 100.83(9) . . ?
C3_2 P1_2 C1_2 99.35(9) . . ?
C2_2 P1_2 Fe1 119.73(6) . . ?
C3_2 P1_2 Fe1 115.77(6) . . ?
C1_2 P1_2 Fe1 116.10(7) . . ?
P1_2 C1_2 H1A_2 109.5 . . ?
P1_2 C1_2 H1B_2 109.5 . . ?
H1A_2 C1_2 H1B_2 109.5 . . ?
P1_2 C1_2 H1C_2 109.5 . . ?
H1A_2 C1_2 H1C_2 109.5 . . ?
H1B_2 C1_2 H1C_2 109.5 . . ?
P1_2 C2_2 H2A_2 109.5 . . ?
P1_2 C2_2 H2B_2 109.5 . . ?
H2A_2 C2_2 H2B_2 109.5 . . ?
P1_2 C2_2 H2C_2 109.5 . . ?
H2A_2 C2_2 H2C_2 109.5 . . ?
H2B_2 C2_2 H2C_2 109.5 . . ?
P1_2 C3_2 H3A_2 109.5 . . ?
P1_2 C3_2 H3B_2 109.5 . . ?
H3A_2 C3_2 H3B_2 109.5 . . ?
P1_2 C3_2 H3C_2 109.5 . . ?
H3A_2 C3_2 H3C_2 109.5 . . ?
H3B_2 C3_2 H3C_2 109.5 . . ?
C2_3 C1_3 B1 61.21(11) . . ?
C2_3 C1_3 Fe1 142.59(12) . . ?
B1 C1_3 Fe1 155.98(12) . . ?
C1_3 C2_3 B1 63.62(12) . . ?
C1_3 C2_3 C3_3 143.45(15) . . ?
B1 C2_3 C3_3 152.57(15) . . ?
C8_3 C3_3 C4_3 117.89(15) . . ?
C8_3 C3_3 C2_3 122.94(15) . . ?
C4_3 C3_3 C2_3 119.10(15) . . ?
C5_3 C4_3 C3_3 121.32(17) . . ?
C5_3 C4_3 H4_3 119.3 . . ?
C3_3 C4_3 H4_3 119.3 . . ?
C6_3 C5_3 C4_3 120.09(17) . . ?
C6_3 C5_3 H5_3 120.0 . . ?
C4_3 C5_3 H5_3 120.0 . . ?
C5_3 C6_3 C7_3 119.43(16) . . ?
C5_3 C6_3 H6_3 120.3 . . ?
C7_3 C6_3 H6_3 120.3 . . ?
C6_3 C7_3 C8_3 120.63(17) . . ?
C6_3 C7_3 H7_3 119.7 . . ?
C8_3 C7_3 H7_3 119.7 . . ?
C7_3 C8_3 C3_3 120.62(17) . . ?
C7_3 C8_3 H8_3 119.7 . . ?
C3_3 C8_3 H8_3 119.7 . . ?
N1 B1 C2_3 148.63(16) . . ?
N1 B1 C1_3 156.17(15) . . ?
C2_3 B1 C1_3 55.17(11) . . ?
B1 N1 Si2_5 111.46(10) . . ?
B1 N1 Si1_4 113.78(11) . . ?
Si2_5 N1 Si1_4 134.23(8) . . ?
N1 Si1_4 C1_4 109.04(7) . . ?
N1 Si1_4 C2_4 108.43(8) . . ?
C1_4 Si1_4 C2_4 109.88(9) . . ?
N1 Si1_4 C3_4 113.90(8) . . ?
C1_4 Si1_4 C3_4 107.24(9) . . ?
C2_4 Si1_4 C3_4 108.31(10) . . ?
Si1_4 C1_4 H1A_4 109.5 . . ?
Si1_4 C1_4 H1B_4 109.5 . . ?
H1A_4 C1_4 H1B_4 109.5 . . ?
Si1_4 C1_4 H1C_4 109.5 . . ?
H1A_4 C1_4 H1C_4 109.5 . . ?
H1B_4 C1_4 H1C_4 109.5 . . ?
Si1_4 C2_4 H2A_4 109.5 . . ?
Si1_4 C2_4 H2B_4 109.5 . . ?
H2A_4 C2_4 H2B_4 109.5 . . ?
Si1_4 C2_4 H2C_4 109.5 . . ?
H2A_4 C2_4 H2C_4 109.5 . . ?
H2B_4 C2_4 H2C_4 109.5 . . ?
Si1_4 C3_4 H3A_4 109.5 . . ?
Si1_4 C3_4 H3B_4 109.5 . . ?
H3A_4 C3_4 H3B_4 109.5 . . ?
Si1_4 C3_4 H3C_4 109.5 . . ?
H3A_4 C3_4 H3C_4 109.5 . . ?
H3B_4 C3_4 H3C_4 109.5 . . ?
N1 Si2_5 C1_5 113.60(7) . . ?
N1 Si2_5 C3_5 108.12(8) . . ?
C1_5 Si2_5 C3_5 107.26(8) . . ?
N1 Si2_5 C2_5 111.17(7) . . ?
C1_5 Si2_5 C2_5 107.79(8) . . ?
C3_5 Si2_5 C2_5 108.74(8) . . ?
Si2_5 C1_5 H1A_5 109.5 . . ?
Si2_5 C1_5 H1B_5 109.5 . . ?
H1A_5 C1_5 H1B_5 109.5 . . ?
Si2_5 C1_5 H1C_5 109.5 . . ?
H1A_5 C1_5 H1C_5 109.5 . . ?
H1B_5 C1_5 H1C_5 109.5 . . ?
Si2_5 C2_5 H2A_5 109.5 . . ?
Si2_5 C2_5 H2B_5 109.5 . . ?
H2A_5 C2_5 H2B_5 109.5 . . ?
Si2_5 C2_5 H2C_5 109.5 . . ?
H2A_5 C2_5 H2C_5 109.5 . . ?
H2B_5 C2_5 H2C_5 109.5 . . ?
Si2_5 C3_5 H3A_5 109.5 . . ?
Si2_5 C3_5 H3B_5 109.5 . . ?
H3A_5 C3_5 H3B_5 109.5 . . ?
Si2_5 C3_5 H3C_5 109.5 . . ?
H3A_5 C3_5 H3C_5 109.5 . . ?
H3B_5 C3_5 H3C_5 109.5 . . ?

loop_
_geom_bond_atom_site_label_1
_geom_bond_atom_site_label_2
_geom_bond_distance
_geom_bond_site_symmetry_2
_geom_bond_publ_flag
Fe1 C1 1.7367(17) . ?
Fe1 C1_3 1.9727(16) . ?
Fe1 C5_1 2.1208(16) . ?
Fe1 C1_1 2.1265(16) . ?
Fe1 C3_1 2.1268(16) . ?
Fe1 C4_1 2.1333(16) . ?
Fe1 C2_1 2.1372(16) . ?
Fe1 P1_2 2.1753(5) . ?
C1 O1 1.163(2) . ?
C1_1 C2_1 1.426(2) . ?
C1_1 C5_1 1.438(2) . ?
C1_1 C6_1 1.499(2) . ?
C2_1 C3_1 1.422(2) . ?
C2_1 C7_1 1.505(2) . ?
C3_1 C4_1 1.436(2) . ?
C3_1 C8_1 1.503(2) . ?
C4_1 C5_1 1.423(2) . ?
C4_1 C9_1 1.501(2) . ?
C5_1 C10_1 1.504(2) . ?
C6_1 H6A_1 0.9800 . ?
C6_1 H6B_1 0.9800 . ?
C6_1 H6C_1 0.9800 . ?
C7_1 H7A_1 0.9800 . ?
C7_1 H7B_1 0.9800 . ?
C7_1 H7C_1 0.9800 . ?
C8_1 H8A_1 0.9800 . ?
C8_1 H8B_1 0.9800 . ?
C8_1 H8C_1 0.9800 . ?
C9_1 H9A_1 0.9800 . ?
C9_1 H9B_1 0.9800 . ?
C9_1 H9C_1 0.9800 . ?
C10_1 H10A_1 0.9800 . ?
C10_1 H10B_1 0.9800 . ?
C10_1 H10C_1 0.9800 . ?
P1_2 C2_2 1.8260(18) . ?
P1_2 C3_2 1.8289(18) . ?
P1_2 C1_2 1.8324(19) . ?
C1_2 H1A_2 0.9800 . ?
C1_2 H1B_2 0.9800 . ?
C1_2 H1C_2 0.9800 . ?
C2_2 H2A_2 0.9800 . ?
C2_2 H2B_2 0.9800 . ?
C2_2 H2C_2 0.9800 . ?
C3_2 H3A_2 0.9800 . ?
C3_2 H3B_2 0.9800 . ?
C3_2 H3C_2 0.9800 . ?
C1_3 C2_3 1.380(2) . ?
C1_3 B1 1.506(2) . ?
C2_3 B1 1.473(2) . ?
C2_3 C3_3 1.473(2) . ?
C3_3 C8_3 1.396(2) . ?
C3_3 C4_3 1.397(2) . ?
C4_3 C5_3 1.391(2) . ?
C4_3 H4_3 0.9500 . ?
C5_3 C6_3 1.381(3) . ?
C5_3 H5_3 0.9500 . ?
C6_3 C7_3 1.385(3) . ?
C6_3 H6_3 0.9500 . ?
C7_3 C8_3 1.393(2) . ?
C7_3 H7_3 0.9500 . ?
C8_3 H8_3 0.9500 . ?
B1 N1 1.443(2) . ?
N1 Si2_5 1.7475(14) . ?
N1 Si1_4 1.7491(13) . ?
Si1_4 C1_4 1.8601(18) . ?
Si1_4 C2_4 1.865(2) . ?
Si1_4 C3_4 1.8673(19) . ?
C1_4 H1A_4 0.9800 . ?
C1_4 H1B_4 0.9800 . ?
C1_4 H1C_4 0.9800 . ?
C2_4 H2A_4 0.9800 . ?
C2_4 H2B_4 0.9800 . ?
C2_4 H2C_4 0.9800 . ?
C3_4 H3A_4 0.9800 . ?
C3_4 H3B_4 0.9800 . ?
C3_4 H3C_4 0.9800 . ?
Si2_5 C1_5 1.8664(17) . ?
Si2_5 C3_5 1.8666(18) . ?
Si2_5 C2_5 1.8710(17) . ?
C1_5 H1A_5 0.9800 . ?
C1_5 H1B_5 0.9800 . ?
C1_5 H1C_5 0.9800 . ?
C2_5 H2A_5 0.9800 . ?
C2_5 H2B_5 0.9800 . ?
C2_5 H2C_5 0.9800 . ?
C3_5 H3A_5 0.9800 . ?
C3_5 H3B_5 0.9800 . ?
C3_5 H3C_5 0.9800 . ?

loop_
_geom_torsion_atom_site_label_1
_geom_torsion_atom_site_label_2
_geom_torsion_atom_site_label_3
_geom_torsion_atom_site_label_4
_geom_torsion
_geom_torsion_site_symmetry_1
_geom_torsion_site_symmetry_2
_geom_torsion_site_symmetry_3
_geom_torsion_site_symmetry_4
_geom_torsion_publ_flag
C1 Fe1 C1_1 C2_1 -153.93(10) . . . . ?
C1_3 Fe1 C1_1 C2_1 -57.52(10) . . . . ?
C5_1 Fe1 C1_1 C2_1 118.30(13) . . . . ?
C3_1 Fe1 C1_1 C2_1 37.18(9) . . . . ?
C4_1 Fe1 C1_1 C2_1 80.59(10) . . . . ?
P1_2 Fe1 C1_1 C2_1 106.57(15) . . . . ?
C1 Fe1 C1_1 C5_1 87.77(10) . . . . ?
C1_3 Fe1 C1_1 C5_1 -175.82(9) . . . . ?
C3_1 Fe1 C1_1 C5_1 -81.12(10) . . . . ?
C4_1 Fe1 C1_1 C5_1 -37.71(9) . . . . ?
C2_1 Fe1 C1_1 C5_1 -118.30(13) . . . . ?
P1_2 Fe1 C1_1 C5_1 -11.72(19) . . . . ?
C1 Fe1 C1_1 C6_1 -32.00(17) . . . . ?
C1_3 Fe1 C1_1 C6_1 64.41(17) . . . . ?
C5_1 Fe1 C1_1 C6_1 -119.8(2) . . . . ?
C3_1 Fe1 C1_1 C6_1 159.11(18) . . . . ?
C4_1 Fe1 C1_1 C6_1 -157.48(18) . . . . ?
C2_1 Fe1 C1_1 C6_1 121.9(2) . . . . ?
P1_2 Fe1 C1_1 C6_1 -131.50(14) . . . . ?
C5_1 C1_1 C2_1 C3_1 0.39(18) . . . . ?
C6_1 C1_1 C2_1 C3_1 173.21(15) . . . . ?
Fe1 C1_1 C2_1 C3_1 -60.05(11) . . . . ?
C5_1 C1_1 C2_1 C7_1 -174.31(15) . . . . ?
C6_1 C1_1 C2_1 C7_1 -1.5(3) . . . . ?
Fe1 C1_1 C2_1 C7_1 125.24(16) . . . . ?
C5_1 C1_1 C2_1 Fe1 60.44(11) . . . . ?
C6_1 C1_1 C2_1 Fe1 -126.73(16) . . . . ?
C1 Fe1 C2_1 C3_1 152.82(10) . . . . ?
C1_3 Fe1 C2_1 C3_1 -113.05(10) . . . . ?
C5_1 Fe1 C2_1 C3_1 80.96(10) . . . . ?
C1_1 Fe1 C2_1 C3_1 118.87(13) . . . . ?
C4_1 Fe1 C2_1 C3_1 37.93(9) . . . . ?
P1_2 Fe1 C2_1 C3_1 -29.01(13) . . . . ?
C1 Fe1 C2_1 C1_1 33.95(13) . . . . ?
C1_3 Fe1 C2_1 C1_1 128.07(10) . . . . ?
C5_1 Fe1 C2_1 C1_1 -37.91(9) . . . . ?
C3_1 Fe1 C2_1 C1_1 -118.87(13) . . . . ?
C4_1 Fe1 C2_1 C1_1 -80.94(10) . . . . ?
P1_2 Fe1 C2_1 C1_1 -147.89(8) . . . . ?
C1 Fe1 C2_1 C7_1 -85.61(17) . . . . ?
C1_3 Fe1 C2_1 C7_1 8.52(15) . . . . ?
C5_1 Fe1 C2_1 C7_1 -157.47(17) . . . . ?
C1_1 Fe1 C2_1 C7_1 -119.56(19) . . . . ?
C3_1 Fe1 C2_1 C7_1 121.57(19) . . . . ?
C4_1 Fe1 C2_1 C7_1 159.50(17) . . . . ?
P1_2 Fe1 C2_1 C7_1 92.56(16) . . . . ?
C1_1 C2_1 C3_1 C4_1 -1.05(18) . . . . ?
C7_1 C2_1 C3_1 C4_1 173.55(15) . . . . ?
Fe1 C2_1 C3_1 C4_1 -61.06(11) . . . . ?
C1_1 C2_1 C3_1 C8_1 -170.96(15) . . . . ?
C7_1 C2_1 C3_1 C8_1 3.6(3) . . . . ?
Fe1 C2_1 C3_1 C8_1 129.04(16) . . . . ?
C1_1 C2_1 C3_1 Fe1 60.01(11) . . . . ?
C7_1 C2_1 C3_1 Fe1 -125.39(16) . . . . ?
C1 Fe1 C3_1 C2_1 -66.8(2) . . . . ?
C1_3 Fe1 C3_1 C2_1 70.44(10) . . . . ?
C5_1 Fe1 C3_1 C2_1 -80.87(10) . . . . ?
C1_1 Fe1 C3_1 C2_1 -37.29(9) . . . . ?
C4_1 Fe1 C3_1 C2_1 -118.10(13) . . . . ?
P1_2 Fe1 C3_1 C2_1 162.01(8) . . . . ?
C1 Fe1 C3_1 C4_1 51.3(2) . . . . ?
C1_3 Fe1 C3_1 C4_1 -171.46(9) . . . . ?
C5_1 Fe1 C3_1 C4_1 37.23(9) . . . . ?
C1_1 Fe1 C3_1 C4_1 80.81(10) . . . . ?
C2_1 Fe1 C3_1 C4_1 118.10(13) . . . . ?
P1_2 Fe1 C3_1 C4_1 -79.89(9) . . . . ?
C1 Fe1 C3_1 C8_1 171.39(18) . . . . ?
C1_3 Fe1 C3_1 C8_1 -51.35(17) . . . . ?
C5_1 Fe1 C3_1 C8_1 157.34(18) . . . . ?
C1_1 Fe1 C3_1 C8_1 -159.09(18) . . . . ?
C4_1 Fe1 C3_1 C8_1 120.1(2) . . . . ?
C2_1 Fe1 C3_1 C8_1 -121.8(2) . . . . ?
P1_2 Fe1 C3_1 C8_1 40.22(17) . . . . ?
C2_1 C3_1 C4_1 C5_1 1.32(18) . . . . ?
C8_1 C3_1 C4_1 C5_1 171.35(15) . . . . ?
Fe1 C3_1 C4_1 C5_1 -59.98(11) . . . . ?
C2_1 C3_1 C4_1 C9_1 -170.27(15) . . . . ?
C8_1 C3_1 C4_1 C9_1 -0.2(3) . . . . ?
Fe1 C3_1 C4_1 C9_1 128.43(17) . . . . ?
C2_1 C3_1 C4_1 Fe1 61.30(11) . . . . ?
C8_1 C3_1 C4_1 Fe1 -128.67(16) . . . . ?
C1 Fe1 C4_1 C5_1 -39.74(13) . . . . ?
C1_3 Fe1 C4_1 C5_1 132.20(11) . . . . ?
C1_1 Fe1 C4_1 C5_1 38.19(10) . . . . ?
C3_1 Fe1 C4_1 C5_1 118.77(14) . . . . ?
C2_1 Fe1 C4_1 C5_1 81.26(10) . . . . ?
P1_2 Fe1 C4_1 C5_1 -133.21(9) . . . . ?
C1 Fe1 C4_1 C3_1 -158.51(10) . . . . ?
C1_3 Fe1 C4_1 C3_1 13.43(15) . . . . ?
C5_1 Fe1 C4_1 C3_1 -118.77(14) . . . . ?
C1_1 Fe1 C4_1 C3_1 -80.58(10) . . . . ?
C2_1 Fe1 C4_1 C3_1 -37.51(9) . . . . ?
P1_2 Fe1 C4_1 C3_1 108.02(9) . . . . ?
C1 Fe1 C4_1 C9_1 81.75(18) . . . . ?
C1_3 Fe1 C4_1 C9_1 -106.32(17) . . . . ?
C5_1 Fe1 C4_1 C9_1 121.5(2) . . . . ?
C1_1 Fe1 C4_1 C9_1 159.67(18) . . . . ?
C3_1 Fe1 C4_1 C9_1 -119.7(2) . . . . ?
C2_1 Fe1 C4_1 C9_1 -157.26(18) . . . . ?
P1_2 Fe1 C4_1 C9_1 -11.73(16) . . . . ?
C3_1 C4_1 C5_1 C1_1 -1.07(18) . . . . ?
C9_1 C4_1 C5_1 C1_1 170.38(16) . . . . ?
Fe1 C4_1 C5_1 C1_1 -61.09(11) . . . . ?
C3_1 C4_1 C5_1 C10_1 -177.06(16) . . . . ?
C9_1 C4_1 C5_1 C10_1 -5.6(3) . . . . ?
Fe1 C4_1 C5_1 C10_1 122.92(17) . . . . ?
C3_1 C4_1 C5_1 Fe1 60.02(11) . . . . ?
C9_1 C4_1 C5_1 Fe1 -128.53(17) . . . . ?
C2_1 C1_1 C5_1 C4_1 0.43(18) . . . . ?
C6_1 C1_1 C5_1 C4_1 -172.50(15) . . . . ?
Fe1 C1_1 C5_1 C4_1 61.42(11) . . . . ?
C2_1 C1_1 C5_1 C10_1 176.55(15) . . . . ?
C6_1 C1_1 C5_1 C10_1 3.6(3) . . . . ?
Fe1 C1_1 C5_1 C10_1 -122.45(16) . . . . ?
C2_1 C1_1 C5_1 Fe1 -61.00(11) . . . . ?
C6_1 C1_1 C5_1 Fe1 126.08(16) . . . . ?
C1 Fe1 C5_1 C4_1 147.91(11) . . . . ?
C1_3 Fe1 C5_1 C4_1 -109.85(14) . . . . ?
C1_1 Fe1 C5_1 C4_1 -117.80(14) . . . . ?
C3_1 Fe1 C5_1 C4_1 -37.53(10) . . . . ?
C2_1 Fe1 C5_1 C4_1 -80.36(10) . . . . ?
P1_2 Fe1 C5_1 C4_1 57.60(10) . . . . ?
C1 Fe1 C5_1 C1_1 -94.29(10) . . . . ?
C1_3 Fe1 C5_1 C1_1 7.95(17) . . . . ?
C3_1 Fe1 C5_1 C1_1 80.27(10) . . . . ?
C4_1 Fe1 C5_1 C1_1 117.80(14) . . . . ?
C2_1 Fe1 C5_1 C1_1 37.44(9) . . . . ?
P1_2 Fe1 C5_1 C1_1 175.39(7) . . . . ?
C1 Fe1 C5_1 C10_1 24.91(16) . . . . ?
C1_3 Fe1 C5_1 C10_1 127.15(16) . . . . ?
C1_1 Fe1 C5_1 C10_1 119.20(19) . . . . ?
C3_1 Fe1 C5_1 C10_1 -160.53(17) . . . . ?
C4_1 Fe1 C5_1 C10_1 -123.00(19) . . . . ?
C2_1 Fe1 C5_1 C10_1 156.64(17) . . . . ?
P1_2 Fe1 C5_1 C10_1 -65.41(16) . . . . ?
C1 Fe1 P1_2 C2_2 173.41(9) . . . . ?
C1_3 Fe1 P1_2 C2_2 78.89(8) . . . . ?
C5_1 Fe1 P1_2 C2_2 -94.97(9) . . . . ?
C1_1 Fe1 P1_2 C2_2 -86.29(15) . . . . ?
C3_1 Fe1 P1_2 C2_2 -23.67(9) . . . . ?
C4_1 Fe1 P1_2 C2_2 -62.60(9) . . . . ?
C2_1 Fe1 P1_2 C2_2 -5.15(11) . . . . ?
C1 Fe1 P1_2 C3_2 50.73(9) . . . . ?
C1_3 Fe1 P1_2 C3_2 -43.79(8) . . . . ?
C5_1 Fe1 P1_2 C3_2 142.35(9) . . . . ?
C1_1 Fe1 P1_2 C3_2 151.03(15) . . . . ?
C3_1 Fe1 P1_2 C3_2 -146.34(8) . . . . ?
C4_1 Fe1 P1_2 C3_2 174.72(8) . . . . ?
C2_1 Fe1 P1_2 C3_2 -127.83(10) . . . . ?
C1 Fe1 P1_2 C1_2 -65.21(9) . . . . ?
C1_3 Fe1 P1_2 C1_2 -159.73(9) . . . . ?
C5_1 Fe1 P1_2 C1_2 26.41(9) . . . . ?
C1_1 Fe1 P1_2 C1_2 35.09(16) . . . . ?
C3_1 Fe1 P1_2 C1_2 97.72(9) . . . . ?
C4_1 Fe1 P1_2 C1_2 58.78(9) . . . . ?
C2_1 Fe1 P1_2 C1_2 116.23(10) . . . . ?
C1 Fe1 C1_3 C2_3 -154.5(2) . . . . ?
C5_1 Fe1 C1_3 C2_3 104.0(2) . . . . ?
C1_1 Fe1 C1_3 C2_3 109.4(2) . . . . ?
C3_1 Fe1 C1_3 C2_3 40.9(2) . . . . ?
C4_1 Fe1 C1_3 C2_3 32.2(2) . . . . ?
C2_1 Fe1 C1_3 C2_3 77.3(2) . . . . ?
P1_2 Fe1 C1_3 C2_3 -65.25(19) . . . . ?
C1 Fe1 C1_3 B1 34.8(3) . . . . ?
C5_1 Fe1 C1_3 B1 -66.8(3) . . . . ?
C1_1 Fe1 C1_3 B1 -61.3(3) . . . . ?
C3_1 Fe1 C1_3 B1 -129.8(3) . . . . ?
C4_1 Fe1 C1_3 B1 -138.5(3) . . . . ?
C2_1 Fe1 C1_3 B1 -93.5(3) . . . . ?
P1_2 Fe1 C1_3 B1 124.0(3) . . . . ?
Fe1 C1_3 C2_3 B1 -175.7(2) . . . . ?
B1 C1_3 C2_3 C3_3 -174.0(3) . . . . ?
Fe1 C1_3 C2_3 C3_3 10.3(4) . . . . ?
C1_3 C2_3 C3_3 C8_3 -86.7(3) . . . . ?
B1 C2_3 C3_3 C8_3 105.0(3) . . . . ?
C1_3 C2_3 C3_3 C4_3 96.2(3) . . . . ?
B1 C2_3 C3_3 C4_3 -72.0(4) . . . . ?
C8_3 C3_3 C4_3 C5_3 1.2(2) . . . . ?
C2_3 C3_3 C4_3 C5_3 178.45(16) . . . . ?
C3_3 C4_3 C5_3 C6_3 -0.1(3) . . . . ?
C4_3 C5_3 C6_3 C7_3 -0.8(3) . . . . ?
C5_3 C6_3 C7_3 C8_3 0.6(3) . . . . ?
C6_3 C7_3 C8_3 C3_3 0.6(3) . . . . ?
C4_3 C3_3 C8_3 C7_3 -1.5(3) . . . . ?
C2_3 C3_3 C8_3 C7_3 -178.57(16) . . . . ?
C1_3 C2_3 B1 N1 178.3(3) . . . . ?
C3_3 C2_3 B1 N1 -9.5(5) . . . . ?
C3_3 C2_3 B1 C1_3 172.2(4) . . . . ?
C2_3 C1_3 B1 N1 -177.8(4) . . . . ?
Fe1 C1_3 B1 N1 -4.2(6) . . . . ?
Fe1 C1_3 B1 C2_3 173.6(3) . . . . ?
C2_3 B1 N1 Si2_5 -20.1(3) . . . . ?
C1_3 B1 N1 Si2_5 156.4(3) . . . . ?
C2_3 B1 N1 Si1_4 167.1(2) . . . . ?
C1_3 B1 N1 Si1_4 -16.4(4) . . . . ?
B1 N1 Si1_4 C1_4 58.05(13) . . . . ?
Si2_5 N1 Si1_4 C1_4 -112.66(12) . . . . ?
B1 N1 Si1_4 C2_4 -61.57(13) . . . . ?
Si2_5 N1 Si1_4 C2_4 127.72(12) . . . . ?
B1 N1 Si1_4 C3_4 177.77(12) . . . . ?
Si2_5 N1 Si1_4 C3_4 7.06(15) . . . . ?
B1 N1 Si2_5 C1_5 -173.89(11) . . . . ?
Si1_4 N1 Si2_5 C1_5 -3.02(14) . . . . ?
B1 N1 Si2_5 C3_5 -54.96(13) . . . . ?
Si1_4 N1 Si2_5 C3_5 115.91(12) . . . . ?
B1 N1 Si2_5 C2_5 64.32(13) . . . . ?
Si1_4 N1 Si2_5 C2_5 -124.81(12) . . . . ?
